data_7122082
loop_
_publ_author_name
'Tolmachova, Nataliya A.'
'Kondratov, Ivan S.'
'Dolovanyuk, Violetta G.'
'Pridma, Stanislav O.'
'Chernykh, Anton V.'
'Daniliuc, Constantin G.'
'Haufe, G\"unter'

_publ_section_title
;
 Synthesis of new fluorinated proline analogues from polyfluoroalkyl
 \b-ketoacetals and ethyl isocyanoacetate.
;
_journal_issue 69
_journal_name_full 'Chemical communications (Cambridge, England)'
_journal_page_first 9683
_journal_page_last 9686
_journal_paper_doi 10.1039/c8cc05912h
_journal_volume 54
_journal_year 2018
_chemical_formula_structural 'Y[2-(mesN=CH)6-ButC6H3O]3 0.5 n-hexane'
_chemical_formula_sum 'C63 H79 N3 O3 Y'
_chemical_formula_weight 1015.20
_space_group_IT_number 2
_space_group_name_Hall '-P 1'
_space_group_name_H-M_alt 'P -1'
_symmetry_cell_setting triclinic
_symmetry_space_group_name_Hall '-P 1'
_symmetry_space_group_name_H-M 'P -1'
_atom_sites_solution_hydrogens geom
_atom_sites_solution_primary direct
_atom_sites_solution_secondary difmap
_audit_block_doi 10.5517/cc6742m
_audit_creation_method SHELXL
_audit_update_record
;
2002-05-13 deposited with the CCDC.
2018-08-02 downloaded from the CCDC.
;
_cell_angle_alpha 87.84(3)
_cell_angle_beta 77.96(3)
_cell_angle_gamma 76.14(3)
_cell_formula_units_Z 2
_cell_length_a 10.266(2)
_cell_length_b 12.111(2)
_cell_length_c 23.973(5)
_cell_measurement_temperature 140(1)
_cell_volume 2829.9(11)
_computing_cell_refinement 'DENZO (Otwinowski and Minor, 1985)'
_computing_data_collection 'MSC R-Axis-II control software'
_computing_data_reduction 'DENZO, Scalepack (Otwinowski and Minor, 1985)'
_computing_molecular_graphics 'XP (SHELXTL, v.5, 1994)'
_computing_publication_material 'XL (SHELXTL, v.5, 1994)'
_computing_structure_refinement 'XL (SHELXTL, v.5, 1994)'
_computing_structure_solution 'XS (SHELXTL, v.5, 1994)'
_diffrn_ambient_temperature 140(1)
_diffrn_measurement_device 'Rigaku R-Axis-IIc'
_diffrn_measurement_method 'image-plate oscillation photos'
_diffrn_radiation_monochromator graphite
_diffrn_radiation_source 'rotating anode'
_diffrn_radiation_type MoK\a
_diffrn_radiation_wavelength 0.71073
_diffrn_reflns_av_R_equivalents 0.0816
_diffrn_reflns_av_sigmaI/netI 0.1001
_diffrn_reflns_limit_h_max 12
_diffrn_reflns_limit_h_min -12
_diffrn_reflns_limit_k_max 14
_diffrn_reflns_limit_k_min -14
_diffrn_reflns_limit_l_max 28
_diffrn_reflns_limit_l_min -28
_diffrn_reflns_number 14412
_diffrn_reflns_theta_max 25.35
_diffrn_reflns_theta_min 2.09
_exptl_absorpt_coefficient_mu 1.076
_exptl_absorpt_correction_type 'none applied'
_exptl_crystal_colour yellow
_exptl_crystal_density_diffrn 1.191
_exptl_crystal_description block
_exptl_crystal_F_000 1082
_exptl_crystal_size_max 0.3
_exptl_crystal_size_mid 0.3
_exptl_crystal_size_min 0.2
_refine_diff_density_max 0.423
_refine_diff_density_min -0.898
_refine_diff_density_rms 0.078
_refine_ls_extinction_method none
_refine_ls_goodness_of_fit_all 0.975
_refine_ls_goodness_of_fit_obs 1.061
_refine_ls_hydrogen_treatment mixed
_refine_ls_matrix_type full
_refine_ls_number_parameters 640
_refine_ls_number_reflns 9052
_refine_ls_number_restraints 0
_refine_ls_restrained_S_all 0.975
_refine_ls_restrained_S_obs 1.061
_refine_ls_R_factor_all 0.0810
_refine_ls_R_factor_obs 0.0573
_refine_ls_shift/esd_max 0.010
_refine_ls_shift/esd_mean 0.000
_refine_ls_structure_factor_coef Fsqd
_refine_ls_weighting_details 'w=1/[\s^2^(Fo^2^)+(0.0897P)^2^+0.0000P] where P=(Fo^2^+2Fc^2^)/3'
_refine_ls_weighting_scheme calc
_refine_ls_wR_factor_all 0.1539
_refine_ls_wR_factor_obs 0.1415
_reflns_number_observed 6595
_reflns_number_total 9052
_reflns_observed_criterion >2sigma(I)
_cod_data_source_file c8cc05912h2.cif
_cod_data_source_block a21
_cod_depositor_comments
;
The following automatic conversions were performed:

'_refine_ls_weighting_scheme' value 'calc
w=1/[\s^2^(Fo^2^)+(0.0897P)^2^+0.0000P] where P=(Fo^2^+2Fc^2^)/3' was
changed to 'calc'. A new data item '_refine_ls_weighting_details' was
created with the value set to
'w=1/[\s^2^(Fo^2^)+(0.0897P)^2^+0.0000P] where P=(Fo^2^+2Fc^2^)/3'.

Automatic conversion script
Id: cif_fix_values 4973 2017-02-22 13:04:09Z antanas 

 Adding full bibliography for 7122082--7122083.cif.
;
_cod_original_cell_volume 2829.9(10)
_cod_original_sg_symbol_H-M P-1
_cod_database_code 7122082

loop_
_symmetry_equiv_pos_as_xyz
'x, y, z'
'-x, -y, -z'

loop_
_atom_site_aniso_label
_atom_site_aniso_U_11
_atom_site_aniso_U_22
_atom_site_aniso_U_33
_atom_site_aniso_U_23
_atom_site_aniso_U_13
_atom_site_aniso_U_12
Y1 0.0321(2) 0.0314(2) 0.0306(2) -0.00150(13) -0.00508(13) -0.0053(2)
O1 0.0347(13) 0.035(2) 0.0339(13) -0.0003(11) -0.0054(10) -0.0032(12)
C1 0.029(2) 0.034(2) 0.040(2) 0.003(2) -0.0091(15) -0.005(2)
C2 0.033(2) 0.035(2) 0.042(2) 0.001(2) -0.006(2) -0.005(2)
C3 0.042(2) 0.039(3) 0.050(2) -0.004(2) -0.004(2) -0.003(2)
C4 0.049(2) 0.038(3) 0.059(3) 0.009(2) -0.012(2) 0.000(2)
C5 0.044(2) 0.046(3) 0.048(2) 0.010(2) -0.010(2) -0.006(2)
C6 0.037(2) 0.039(2) 0.037(2) 0.002(2) -0.009(2) -0.003(2)
C7 0.042(2) 0.040(3) 0.042(2) -0.004(2) -0.005(2) -0.003(2)
C8 0.046(2) 0.053(3) 0.046(2) 0.009(2) -0.003(2) -0.007(2)
C9 0.078(3) 0.050(3) 0.050(3) -0.007(2) 0.001(2) 0.003(3)
C10 0.048(2) 0.068(3) 0.048(3) -0.010(2) -0.011(2) -0.007(2)
C11 0.042(2) 0.042(3) 0.039(2) 0.011(2) -0.013(2) -0.009(2)
N1 0.040(2) 0.045(2) 0.030(2) 0.0027(14) -0.0076(13) -0.011(2)
C12 0.043(2) 0.048(3) 0.029(2) 0.000(2) -0.007(2) -0.007(2)
C13 0.052(3) 0.070(3) 0.037(2) -0.004(2) -0.009(2) -0.022(2)
C14 0.074(3) 0.086(4) 0.038(2) -0.009(2) -0.005(2) -0.040(3)
C15 0.077(3) 0.069(3) 0.034(2) -0.008(2) -0.003(2) -0.027(3)
C16 0.058(3) 0.064(3) 0.040(2) -0.002(2) 0.004(2) -0.022(3)
C17 0.055(3) 0.051(3) 0.041(2) 0.000(2) -0.007(2) -0.018(2)
C18 0.062(3) 0.103(4) 0.050(3) -0.010(3) -0.007(2) -0.038(3)
C19 0.104(4) 0.086(4) 0.044(3) -0.019(3) 0.012(3) -0.043(4)
C20 0.064(3) 0.075(4) 0.056(3) -0.014(2) 0.006(2) -0.032(3)
O2 0.0361(14) 0.034(2) 0.0350(13) -0.0020(11) -0.0051(10) -0.0092(12)
C21 0.027(2) 0.030(2) 0.042(2) -0.006(2) -0.0071(15) -0.003(2)
C22 0.034(2) 0.027(2) 0.048(2) -0.004(2) -0.011(2) -0.003(2)
C23 0.043(2) 0.030(2) 0.059(3) -0.005(2) -0.016(2) -0.007(2)
C24 0.045(2) 0.040(3) 0.054(3) -0.011(2) -0.020(2) -0.007(2)
C25 0.041(2) 0.043(3) 0.040(2) -0.006(2) -0.013(2) -0.002(2)
C26 0.032(2) 0.034(2) 0.040(2) -0.003(2) -0.006(2) -0.003(2)
C27 0.042(2) 0.032(2) 0.054(2) 0.002(2) -0.013(2) -0.009(2)
C28 0.040(2) 0.048(3) 0.049(2) 0.010(2) -0.003(2) -0.012(2)
C29 0.067(3) 0.045(3) 0.072(3) 0.008(2) -0.023(2) -0.027(3)
C30 0.045(2) 0.033(2) 0.052(2) 0.003(2) -0.013(2) -0.004(2)
C31 0.038(2) 0.037(2) 0.030(2) -0.001(2) -0.0094(15) 0.000(2)
N2 0.039(2) 0.029(2) 0.031(2) 0.0013(12) -0.0046(12) -0.0047(15)
C32 0.038(2) 0.034(2) 0.031(2) 0.0033(15) -0.0077(15) -0.008(2)
C33 0.039(2) 0.036(2) 0.032(2) -0.002(2) -0.0081(15) -0.006(2)
C34 0.047(2) 0.033(2) 0.039(2) 0.001(2) -0.009(2) -0.004(2)
C35 0.050(2) 0.043(3) 0.037(2) 0.004(2) -0.008(2) -0.011(2)
C36 0.045(2) 0.045(3) 0.037(2) 0.004(2) -0.003(2) -0.014(2)
C37 0.039(2) 0.037(2) 0.036(2) 0.002(2) -0.005(2) -0.008(2)
C38 0.044(2) 0.039(3) 0.046(2) -0.002(2) 0.001(2) -0.007(2)
C39 0.073(3) 0.047(3) 0.049(3) 0.008(2) -0.008(2) -0.018(3)
C40 0.041(2) 0.048(3) 0.050(2) 0.001(2) -0.004(2) -0.003(2)
O3 0.0365(14) 0.037(2) 0.0386(14) -0.0076(11) -0.0017(11) -0.0070(13)
C41 0.052(2) 0.044(3) 0.037(2) -0.014(2) 0.002(2) -0.007(2)
C42 0.056(3) 0.055(3) 0.058(3) -0.022(2) 0.012(2) -0.018(2)
C43 0.084(4) 0.101(5) 0.088(4) -0.058(4) 0.040(3) -0.040(4)
C44 0.104(5) 0.144(6) 0.110(5) -0.095(5) 0.044(4) -0.074(5)
C45 0.082(4) 0.103(5) 0.085(4) -0.055(3) 0.027(3) -0.052(4)
C46 0.051(3) 0.062(3) 0.054(3) -0.026(2) 0.008(2) -0.023(2)
C47 0.041(2) 0.055(3) 0.053(3) -0.007(2) 0.006(2) -0.003(2)
C48 0.074(4) 0.140(6) 0.102(5) -0.047(4) 0.041(3) -0.047(4)
C49 0.051(3) 0.077(4) 0.101(4) -0.001(3) 0.004(3) -0.021(3)
C50 0.053(3) 0.224(9) 0.098(5) 0.074(5) -0.014(3) -0.030(5)
C51 0.043(2) 0.048(3) 0.053(2) -0.013(2) -0.005(2) -0.018(2)
N3 0.028(2) 0.037(2) 0.039(2) -0.0040(14) -0.0003(12) -0.0070(15)
C52 0.031(2) 0.037(2) 0.041(2) -0.005(2) -0.0089(15) -0.006(2)
C53 0.035(2) 0.034(2) 0.050(2) 0.000(2) -0.014(2) -0.004(2)
C54 0.045(2) 0.044(3) 0.047(2) 0.010(2) -0.014(2) -0.013(2)
C55 0.036(2) 0.052(3) 0.044(2) 0.005(2) -0.009(2) -0.013(2)
C56 0.029(2) 0.050(3) 0.048(2) -0.004(2) -0.004(2) -0.001(2)
C57 0.036(2) 0.031(2) 0.042(2) -0.002(2) -0.012(2) 0.001(2)
C58 0.048(2) 0.038(3) 0.064(3) -0.006(2) -0.014(2) -0.006(2)
C59 0.051(3) 0.080(4) 0.053(3) 0.007(2) -0.002(2) -0.018(3)
C60 0.039(2) 0.039(3) 0.053(2) 0.003(2) -0.012(2) -0.001(2)
C61 0.124(10) 0.143(15) 0.341(31) 0.121(18) -0.004(13) -0.064(9)
C62 0.237(16) 0.279(19) 0.229(16) 0.184(15) -0.085(13) -0.137(15)
C63 0.188(13) 0.463(32) 0.155(12) 0.135(15) -0.033(9) -0.167(17)

loop_
_atom_site_label
_atom_site_type_symbol
_atom_site_fract_x
_atom_site_fract_y
_atom_site_fract_z
_atom_site_U_iso_or_equiv
_atom_site_thermal_displace_type
_atom_site_occupancy
_atom_site_calc_flag
_atom_site_refinement_flags
Y1 Y 0.04505(3) 0.16848(3) 0.242069(14) 0.03194(13) Uani 1 d .
O1 O 0.2136(2) 0.0275(2) 0.20575(10) 0.0358(6) Uani 1 d .
C1 C 0.2796(4) -0.0773(3) 0.21643(15) 0.0346(8) Uani 1 d .
C2 C 0.3520(4) -0.1572(3) 0.1716(2) 0.0374(9) Uani 1 d .
C3 C 0.4111(4) -0.2666(4) 0.1868(2) 0.0455(10) Uani 1 d .
H3 H 0.4562(4) -0.3195(4) 0.1578(2) 0.055 Uiso 1 calc R
C4 C 0.4068(4) -0.3021(4) 0.2434(2) 0.0504(11) Uani 1 d .
H4 H 0.4461(4) -0.3768(4) 0.2516(2) 0.060 Uiso 1 calc R
C5 C 0.3435(4) -0.2242(4) 0.2862(2) 0.0469(10) Uani 1 d .
H5 H 0.3431(4) -0.2455(4) 0.3239(2) 0.056 Uiso 1 calc R
C6 C 0.2783(4) -0.1115(3) 0.2742(2) 0.0383(9) Uani 1 d .
C7 C 0.3642(4) -0.1238(4) 0.1084(2) 0.0431(9) Uani 1 d .
C8 C 0.4374(4) -0.0256(4) 0.0967(2) 0.0508(11) Uani 1 d .
H8A H 0.4450(4) -0.0048(4) 0.0573(2) 0.076 Uiso 1 calc R
H8B H 0.5273(4) -0.0495(4) 0.1051(2) 0.076 Uiso 1 calc R
H8C H 0.3855(4) 0.0387(4) 0.1204(2) 0.076 Uiso 1 calc R
C9 C 0.4479(5) -0.2222(4) 0.0673(2) 0.0642(13) Uani 1 d .
H9A H 0.4050(5) -0.2852(4) 0.0734(2) 0.096 Uiso 1 calc R
H9B H 0.5392(5) -0.2456(4) 0.0741(2) 0.096 Uiso 1 calc R
H9C H 0.4514(5) -0.1973(4) 0.0286(2) 0.096 Uiso 1 calc R
C10 C 0.2198(4) -0.0875(4) 0.0941(2) 0.0554(12) Uani 1 d .
H10A H 0.1753(4) -0.1493(4) 0.1016(2) 0.083 Uiso 1 calc R
H10B H 0.2281(4) -0.0677(4) 0.0546(2) 0.083 Uiso 1 calc R
H10C H 0.1664(4) -0.0229(4) 0.1173(2) 0.083 Uiso 1 calc R
C11 C 0.2100(4) -0.0387(4) 0.3233(2) 0.0410(9) Uani 1 d .
H11 H 0.2272(4) -0.0688(4) 0.3580(2) 0.049 Uiso 1 calc R
N1 N 0.1278(3) 0.0628(3) 0.32649(12) 0.0380(8) Uani 1 d .
C12 C 0.0747(4) 0.1082(4) 0.38459(15) 0.0407(9) Uani 1 d .
C13 C 0.1436(4) 0.1745(4) 0.4089(2) 0.0514(11) Uani 1 d .
C14 C 0.0823(5) 0.2236(4) 0.4625(2) 0.0631(14) Uani 1 d .
H14 H 0.1265(5) 0.2690(4) 0.4785(2) 0.076 Uiso 1 calc R
C15 C -0.0422(5) 0.2072(4) 0.4928(2) 0.0594(13) Uani 1 d .
C16 C -0.1012(5) 0.1333(4) 0.4696(2) 0.0550(12) Uani 1 d .
H16 H -0.1811(5) 0.1167(4) 0.4906(2) 0.066 Uiso 1 calc R
C17 C -0.0453(4) 0.0831(4) 0.4161(2) 0.0484(10) Uani 1 d .
C18 C 0.2821(5) 0.1934(5) 0.3792(2) 0.0690(15) Uani 1 d .
H18A H 0.2777(11) 0.2203(30) 0.3413(6) 0.103 Uiso 1 calc R
H18B H 0.3502(8) 0.1230(8) 0.3773(14) 0.103 Uiso 1 calc R
H18C H 0.3059(18) 0.2488(23) 0.4003(9) 0.103 Uiso 1 calc R
C19 C -0.1134(6) 0.2707(5) 0.5489(2) 0.078(2) Uani 1 d .
H19A H -0.1815(29) 0.2334(20) 0.5692(8) 0.117 Uiso 1 calc R
H19B H -0.1567(34) 0.3475(11) 0.5411(2) 0.117 Uiso 1 calc R
H19C H -0.0470(9) 0.2711(29) 0.5717(7) 0.117 Uiso 1 calc R
C20 C -0.1125(5) 0.0015(4) 0.3926(2) 0.0647(14) Uani 1 d .
H20A H -0.0523(16) -0.0731(7) 0.3886(14) 0.097 Uiso 1 calc R
H20B H -0.1308(32) 0.0271(16) 0.3560(7) 0.097 Uiso 1 calc R
H20C H -0.1970(18) -0.0012(23) 0.4183(8) 0.097 Uiso 1 calc R
O2 O -0.1021(2) 0.0740(2) 0.22904(10) 0.0350(6) Uani 1 d .
C21 C -0.1307(3) 0.0272(3) 0.18557(15) 0.0337(8) Uani 1 d .
C22 C -0.1758(4) -0.0770(3) 0.1911(2) 0.0367(9) Uani 1 d .
C23 C -0.2049(4) -0.1185(3) 0.1428(2) 0.0433(10) Uani 1 d .
H23 H -0.2346(4) -0.1857(3) 0.1459(2) 0.052 Uiso 1 calc R
C24 C -0.1920(4) -0.0645(4) 0.0899(2) 0.0453(10) Uani 1 d .
H24 H -0.2126(4) -0.0956(4) 0.0588(2) 0.054 Uiso 1 calc R
C25 C -0.1488(4) 0.0343(3) 0.0844(2) 0.0417(9) Uani 1 d .
H25 H -0.1406(4) 0.0710(3) 0.0495(2) 0.050 Uiso 1 calc R
C26 C -0.1163(4) 0.0813(3) 0.1316(2) 0.0365(9) Uani 1 d .
C27 C -0.1889(4) -0.1416(3) 0.2481(2) 0.0420(9) Uani 1 d .
C28 C -0.3005(4) -0.0666(4) 0.2939(2) 0.0469(10) Uani 1 d .
H28A H -0.2767(4) 0.0043(4) 0.2979(2) 0.070 Uiso 1 calc R
H28B H -0.3067(4) -0.1053(4) 0.3297(2) 0.070 Uiso 1 calc R
H28C H -0.3872(4) -0.0523(4) 0.2825(2) 0.070 Uiso 1 calc R
C29 C -0.2314(5) -0.2541(4) 0.2432(2) 0.0580(12) Uani 1 d .
H29A H -0.3187(5) -0.2384(4) 0.2322(2) 0.087 Uiso 1 calc R
H29B H -0.2380(5) -0.2915(4) 0.2794(2) 0.087 Uiso 1 calc R
H29C H -0.1640(5) -0.3026(4) 0.2150(2) 0.087 Uiso 1 calc R
C30 C -0.0483(4) -0.1721(3) 0.2657(2) 0.0436(9) Uani 1 d .
H30A H -0.0185(4) -0.1038(3) 0.2692(2) 0.065 Uiso 1 calc R
H30B H 0.0174(4) -0.2213(3) 0.2373(2) 0.065 Uiso 1 calc R
H30C H -0.0566(4) -0.2102(3) 0.3017(2) 0.065 Uiso 1 calc R
C31 C -0.0732(4) 0.1867(3) 0.12020(15) 0.0362(8) Uani 1 d .
H31 H -0.0857(4) 0.2195(3) 0.08541(15) 0.043 Uiso 1 calc R
N2 N -0.0194(3) 0.2431(3) 0.15097(12) 0.0339(7) Uani 1 d .
C32 C 0.0000(4) 0.3502(3) 0.12310(14) 0.0342(8) Uani 1 d .
C33 C -0.1057(4) 0.4487(3) 0.13510(15) 0.0363(9) Uani 1 d .
C34 C -0.0897(4) 0.5467(3) 0.1051(2) 0.0406(9) Uani 1 d .
H34 H -0.1604(4) 0.6120(3) 0.1121(2) 0.049 Uiso 1 calc R
C35 C 0.0294(4) 0.5505(4) 0.0646(2) 0.0436(10) Uani 1 d .
C36 C 0.1330(4) 0.4512(4) 0.0545(2) 0.0426(10) Uani 1 d .
H36 H 0.2131(4) 0.4524(4) 0.0280(2) 0.051 Uiso 1 calc R
C37 C 0.1210(4) 0.3493(3) 0.08285(15) 0.0381(9) Uani 1 d .
C38 C -0.2327(4) 0.4500(4) 0.1807(2) 0.0448(10) Uani 1 d .
H38A H -0.2970(12) 0.5220(9) 0.1807(8) 0.067 Uiso 1 calc R
H38B H -0.2079(6) 0.4385(23) 0.2173(2) 0.067 Uiso 1 calc R
H38C H -0.2736(16) 0.3903(15) 0.1730(7) 0.067 Uiso 1 calc R
C39 C 0.0469(5) 0.6590(4) 0.0333(2) 0.0564(12) Uani 1 d .
H39A H 0.1036(25) 0.6940(14) 0.0506(8) 0.085 Uiso 1 calc R
H39B H -0.0413(6) 0.7104(11) 0.0356(11) 0.085 Uiso 1 calc R
H39C H 0.0893(28) 0.6413(5) -0.0060(3) 0.085 Uiso 1 calc R
C40 C 0.2345(4) 0.2432(4) 0.0690(2) 0.0482(10) Uani 1 d .
H40A H 0.3125(11) 0.2618(5) 0.0443(10) 0.072 Uiso 1 calc R
H40B H 0.2034(10) 0.1887(10) 0.0503(11) 0.072 Uiso 1 calc R
H40C H 0.2598(20) 0.2114(13) 0.1036(2) 0.072 Uiso 1 calc R
O3 O -0.0986(2) 0.2946(2) 0.29980(10) 0.0382(6) Uani 1 d .
C41 C -0.1056(4) 0.3724(4) 0.3382(2) 0.0466(10) Uani 1 d .
C42 C -0.2295(5) 0.4139(4) 0.3796(2) 0.0584(13) Uani 1 d .
C43 C -0.2211(6) 0.4859(5) 0.4220(2) 0.095(2) Uani 1 d .
H43 H -0.2979(6) 0.5099(5) 0.4509(2) 0.114 Uiso 1 calc R
C44 C -0.1044(7) 0.5243(6) 0.4236(3) 0.119(3) Uani 1 d .
H44 H -0.1047(7) 0.5722(6) 0.4531(3) 0.143 Uiso 1 calc R
C45 C 0.0111(6) 0.4909(5) 0.3815(2) 0.090(2) Uani 1 d .
H45 H 0.0881(6) 0.5186(5) 0.3816(2) 0.108 Uiso 1 calc R
C46 C 0.0127(5) 0.4150(4) 0.3384(2) 0.0559(12) Uani 1 d .
C47 C -0.3666(4) 0.3823(4) 0.3777(2) 0.0531(11) Uani 1 d .
C48 C -0.4802(6) 0.4289(6) 0.4286(3) 0.109(3) Uani 1 d .
H48A H -0.4509(6) 0.4019(6) 0.4632(3) 0.164 Uiso 1 calc R
H48B H -0.5608(6) 0.4038(6) 0.4264(3) 0.164 Uiso 1 calc R
H48C H -0.5006(6) 0.5106(6) 0.4285(3) 0.164 Uiso 1 calc R
C49 C -0.3491(5) 0.2510(5) 0.3808(2) 0.078(2) Uani 1 d .
H49A H -0.3221(5) 0.2240(5) 0.4159(2) 0.117 Uiso 1 calc R
H49B H -0.2800(5) 0.2152(5) 0.3492(2) 0.117 Uiso 1 calc R
H49C H -0.4345(5) 0.2330(5) 0.3795(2) 0.117 Uiso 1 calc R
C50 C -0.4088(6) 0.4228(8) 0.3228(3) 0.128(3) Uani 1 d .
H50A H -0.3356(6) 0.3923(8) 0.2913(3) 0.192 Uiso 1 calc R
H50B H -0.4287(6) 0.5043(8) 0.3221(3) 0.192 Uiso 1 calc R
H50C H -0.4890(6) 0.3976(8) 0.3199(3) 0.192 Uiso 1 calc R
C51 C 0.1361(4) 0.3903(4) 0.2939(2) 0.0472(10) Uani 1 d .
H51 H 0.1999(4) 0.4318(4) 0.2967(2) 0.057 Uiso 1 calc R
N3 N 0.1720(3) 0.3197(3) 0.25059(12) 0.0360(7) Uani 1 d .
C52 C 0.2879(4) 0.3383(3) 0.2076(2) 0.0363(8) Uani 1 d .
C53 C 0.2731(4) 0.4425(3) 0.1774(2) 0.0398(9) Uani 1 d .
C54 C 0.3774(4) 0.4539(4) 0.1317(2) 0.0445(10) Uani 1 d .
H54 H 0.3667(4) 0.5210(4) 0.1111(2) 0.053 Uiso 1 calc R
C55 C 0.4970(4) 0.3692(4) 0.1154(2) 0.0436(10) Uani 1 d .
C56 C 0.5118(4) 0.2705(4) 0.1478(2) 0.0442(10) Uani 1 d .
H56 H 0.5919(4) 0.2137(4) 0.1380(2) 0.053 Uiso 1 calc R
C57 C 0.4117(4) 0.2534(3) 0.1940(2) 0.0373(9) Uani 1 d .
C58 C 0.1484(4) 0.5399(4) 0.1926(2) 0.0501(10) Uani 1 d .
H58A H 0.1569(13) 0.5825(14) 0.2241(7) 0.075 Uiso 1 calc R
H58B H 0.0678(5) 0.5106(4) 0.2030(11) 0.075 Uiso 1 calc R
H58C H 0.1412(16) 0.5887(13) 0.1603(4) 0.075 Uiso 1 calc R
C59 C 0.6060(5) 0.3836(5) 0.0642(2) 0.0624(13) Uani 1 d .
H59A H 0.6615(22) 0.4295(25) 0.0749(4) 0.094 Uiso 1 calc R
H59B H 0.5629(5) 0.4201(26) 0.0343(6) 0.094 Uiso 1 calc R
H59C H 0.6626(22) 0.3104(5) 0.0511(9) 0.094 Uiso 1 calc R
C60 C 0.4436(4) 0.1477(3) 0.2298(2) 0.0445(10) Uani 1 d .
H60A H 0.3595(4) 0.1304(13) 0.2495(9) 0.067 Uiso 1 calc R
H60B H 0.4948(23) 0.1611(8) 0.2570(7) 0.067 Uiso 1 calc R
H60C H 0.4966(23) 0.0847(6) 0.2054(2) 0.067 Uiso 1 calc R
C61 C 0.4861(18) 0.9697(11) 0.4784(8) 0.207(11) Uani 1 d .
H61A H 0.3887(18) 0.9725(11) 0.4866(8) 0.248 Uiso 1 calc R
H61B H 0.5061(18) 1.0087(11) 0.4427(8) 0.248 Uiso 1 calc R
C62 C 0.5574(16) 0.8564(16) 0.4707(7) 0.235(8) Uani 1 d .
H62A H 0.6548(16) 0.8496(16) 0.4569(7) 0.281 Uiso 1 calc R
H62B H 0.5433(16) 0.8142(16) 0.5057(7) 0.281 Uiso 1 calc R
C63 C 0.5021(15) 0.8220(17) 0.4323(5) 0.257(10) Uani 1 d .
H63A H 0.5440(15) 0.7432(17) 0.4233(5) 0.385 Uiso 1 calc R
H63B H 0.5161(15) 0.8663(17) 0.3984(5) 0.385 Uiso 1 calc R
H63C H 0.4056(15) 0.8312(17) 0.4468(5) 0.385 Uiso 1 calc R

loop_
_atom_type_symbol
_atom_type_description
_atom_type_scat_dispersion_real
_atom_type_scat_dispersion_imag
_atom_type_scat_source
C C 0.0033 0.0016 'International Tables Vol C Tables 4.2.6.8 and 6.1.1.4'
H H 0.0000 0.0000 'International Tables Vol C Tables 4.2.6.8 and 6.1.1.4'
N N 0.0061 0.0033 'International Tables Vol C Tables 4.2.6.8 and 6.1.1.4'
O O 0.0106 0.0060 'International Tables Vol C Tables 4.2.6.8 and 6.1.1.4'
Y Y -2.7962 3.5667 'International Tables Vol C Tables 4.2.6.8 and 6.1.1.4'

loop_
_citation_id
_citation_doi
_citation_year
1 10.1016/S0022-328X(02)01657-1 2002

loop_
_geom_angle_atom_site_label_1
_geom_angle_atom_site_label_2
_geom_angle_atom_site_label_3
_geom_angle
_geom_angle_site_symmetry_1
_geom_angle_site_symmetry_3
O3 Y1 O1 163.49(9) . .
O3 Y1 O2 96.33(9) . .
O1 Y1 O2 90.31(9) . .
O3 Y1 N2 98.84(10) . .
O1 Y1 N2 97.43(10) . .
O2 Y1 N2 75.93(10) . .
O3 Y1 N3 75.02(9) . .
O1 Y1 N3 101.11(9) . .
O2 Y1 N3 165.69(10) . .
N2 Y1 N3 93.90(10) . .
O3 Y1 N1 89.69(10) . .
O1 Y1 N1 74.23(10) . .
O2 Y1 N1 100.27(10) . .
N2 Y1 N1 170.95(10) . .
N3 Y1 N1 91.19(10) . .
C1 O1 Y1 142.8(2) . .
O1 C1 C6 119.4(3) . .
O1 C1 C2 121.8(3) . .
C6 C1 C2 118.8(4) . .
C3 C2 C1 117.8(3) . .
C3 C2 C7 120.7(3) . .
C1 C2 C7 121.4(3) . .
C2 C3 C4 123.7(4) . .
C2 C3 H3 118.1(2) . .
C4 C3 H3 118.1(3) . .
C5 C4 C3 118.4(4) . .
C5 C4 H4 120.8(3) . .
C3 C4 H4 120.8(3) . .
C4 C5 C6 121.1(4) . .
C4 C5 H5 119.4(3) . .
C6 C5 H5 119.4(2) . .
C5 C6 C1 120.0(4) . .
C5 C6 C11 115.7(3) . .
C1 C6 C11 124.3(4) . .
C8 C7 C2 109.5(3) . .
C8 C7 C9 107.2(3) . .
C2 C7 C9 112.9(4) . .
C8 C7 C10 110.3(4) . .
C2 C7 C10 109.8(3) . .
C9 C7 C10 107.1(3) . .
C7 C8 H8A 109.5(2) . .
C7 C8 H8B 109.5(2) . .
H8A C8 H8B 109.5 . .
C7 C8 H8C 109.5(2) . .
H8A C8 H8C 109.5 . .
H8B C8 H8C 109.5 . .
C7 C9 H9A 109.5(2) . .
C7 C9 H9B 109.5(3) . .
H9A C9 H9B 109.5 . .
C7 C9 H9C 109.5(2) . .
H9A C9 H9C 109.5 . .
H9B C9 H9C 109.5 . .
C7 C10 H10A 109.5(2) . .
C7 C10 H10B 109.5(2) . .
H10A C10 H10B 109.5 . .
C7 C10 H10C 109.5(2) . .
H10A C10 H10C 109.5 . .
H10B C10 H10C 109.5 . .
N1 C11 C6 130.1(3) . .
N1 C11 H11 115.0(2) . .
C6 C11 H11 115.0(2) . .
C11 N1 C12 114.1(3) . .
C11 N1 Y1 124.4(2) . .
C12 N1 Y1 121.2(3) . .
C17 C12 C13 120.2(3) . .
C17 C12 N1 119.0(3) . .
C13 C12 N1 120.8(3) . .
C14 C13 C12 118.3(4) . .
C14 C13 C18 119.2(4) . .
C12 C13 C18 122.5(4) . .
C15 C14 C13 122.4(4) . .
C15 C14 H14 118.8(3) . .
C13 C14 H14 118.8(3) . .
C16 C15 C14 117.6(4) . .
C16 C15 C19 121.1(4) . .
C14 C15 C19 121.3(4) . .
C15 C16 C17 122.2(4) . .
C15 C16 H16 118.9(2) . .
C17 C16 H16 118.9(2) . .
C16 C17 C12 118.9(4) . .
C16 C17 C20 120.5(4) . .
C12 C17 C20 120.6(4) . .
C13 C18 H18A 109.5(3) . .
C13 C18 H18B 109.5(3) . .
H18A C18 H18B 109.5 . .
C13 C18 H18C 109.5(2) . .
H18A C18 H18C 109.5 . .
H18B C18 H18C 109.5 . .
C15 C19 H19A 109.5(2) . .
C15 C19 H19B 109.5(3) . .
H19A C19 H19B 109.5 . .
C15 C19 H19C 109.5(3) . .
H19A C19 H19C 109.5 . .
H19B C19 H19C 109.5 . .
C17 C20 H20A 109.5(3) . .
C17 C20 H20B 109.5(3) . .
H20A C20 H20B 109.5 . .
C17 C20 H20C 109.5(2) . .
H20A C20 H20C 109.5 . .
H20B C20 H20C 109.5 . .
C21 O2 Y1 136.9(2) . .
O2 C21 C26 119.2(3) . .
O2 C21 C22 121.9(3) . .
C26 C21 C22 118.9(3) . .
C23 C22 C21 117.4(3) . .
C23 C22 C27 121.3(3) . .
C21 C22 C27 121.3(3) . .
C22 C23 C24 123.6(4) . .
C22 C23 H23 118.2(2) . .
C24 C23 H23 118.2(2) . .
C25 C24 C23 119.2(4) . .
C25 C24 H24 120.4(2) . .
C23 C24 H24 120.4(2) . .
C24 C25 C26 120.4(4) . .
C24 C25 H25 119.8(2) . .
C26 C25 H25 119.8(2) . .
C25 C26 C21 120.5(4) . .
C25 C26 C31 114.8(3) . .
C21 C26 C31 124.6(3) . .
C29 C27 C30 107.2(3) . .
C29 C27 C22 112.3(3) . .
C30 C27 C22 109.1(3) . .
C29 C27 C28 107.5(3) . .
C30 C27 C28 111.6(3) . .
C22 C27 C28 109.2(3) . .
C27 C28 H28A 109.5(2) . .
C27 C28 H28B 109.5(2) . .
H28A C28 H28B 109.5 . .
C27 C28 H28C 109.5(2) . .
H28A C28 H28C 109.5 . .
H28B C28 H28C 109.5 . .
C27 C29 H29A 109.5(2) . .
C27 C29 H29B 109.5(2) . .
H29A C29 H29B 109.5 . .
C27 C29 H29C 109.5(2) . .
H29A C29 H29C 109.5 . .
H29B C29 H29C 109.5 . .
C27 C30 H30A 109.5(2) . .
C27 C30 H30B 109.5(2) . .
H30A C30 H30B 109.5 . .
C27 C30 H30C 109.5(2) . .
H30A C30 H30C 109.5 . .
H30B C30 H30C 109.5 . .
N2 C31 C26 130.3(3) . .
N2 C31 H31 114.9(2) . .
C26 C31 H31 114.9(2) . .
C31 N2 C32 110.7(3) . .
C31 N2 Y1 122.2(2) . .
C32 N2 Y1 127.0(2) . .
C33 C32 C37 121.7(3) . .
C33 C32 N2 119.2(3) . .
C37 C32 N2 119.0(3) . .
C34 C33 C32 118.3(3) . .
C34 C33 C38 120.6(4) . .
C32 C33 C38 121.1(3) . .
C33 C34 C35 122.3(4) . .
C33 C34 H34 118.8(2) . .
C35 C34 H34 118.8(2) . .
C36 C35 C34 117.7(4) . .
C36 C35 C39 120.7(4) . .
C34 C35 C39 121.7(4) . .
C35 C36 C37 122.3(3) . .
C35 C36 H36 118.8(2) . .
C37 C36 H36 118.8(2) . .
C32 C37 C36 117.7(4) . .
C32 C37 C40 122.1(3) . .
C36 C37 C40 120.2(3) . .
C33 C38 H38A 109.5(2) . .
C33 C38 H38B 109.5(2) . .
H38A C38 H38B 109.5 . .
C33 C38 H38C 109.5(2) . .
H38A C38 H38C 109.5 . .
H38B C38 H38C 109.5 . .
C35 C39 H39A 109.5(2) . .
C35 C39 H39B 109.5(2) . .
H39A C39 H39B 109.5 . .
C35 C39 H39C 109.5(2) . .
H39A C39 H39C 109.5 . .
H39B C39 H39C 109.5 . .
C37 C40 H40A 109.5(2) . .
C37 C40 H40B 109.5(2) . .
H40A C40 H40B 109.5 . .
C37 C40 H40C 109.5(2) . .
H40A C40 H40C 109.5 . .
H40B C40 H40C 109.5 . .
C41 O3 Y1 142.4(3) . .
O3 C41 C46 119.1(3) . .
O3 C41 C42 121.0(4) . .
C46 C41 C42 119.9(4) . .
C43 C42 C41 116.2(4) . .
C43 C42 C47 121.1(4) . .
C41 C42 C47 122.7(4) . .
C44 C43 C42 123.9(4) . .
C44 C43 H43 118.1(3) . .
C42 C43 H43 118.1(3) . .
C45 C44 C43 119.7(5) . .
C45 C44 H44 120.1(3) . .
C43 C44 H44 120.1(3) . .
C44 C45 C46 120.0(5) . .
C44 C45 H45 120.0(3) . .
C46 C45 H45 120.0(3) . .
C45 C46 C41 120.1(4) . .
C45 C46 C51 115.9(4) . .
C41 C46 C51 123.9(3) . .
C50 C47 C48 111.0(5) . .
C50 C47 C42 109.1(4) . .
C48 C47 C42 112.9(4) . .
C50 C47 C49 108.7(5) . .
C48 C47 C49 104.5(4) . .
C42 C47 C49 110.5(4) . .
C47 C48 H48A 109.5(4) . .
C47 C48 H48B 109.5(3) . .
H48A C48 H48B 109.5 . .
C47 C48 H48C 109.5(3) . .
H48A C48 H48C 109.5 . .
H48B C48 H48C 109.5 . .
C47 C49 H49A 109.5(3) . .
C47 C49 H49B 109.5(2) . .
H49A C49 H49B 109.5 . .
C47 C49 H49C 109.5(3) . .
H49A C49 H49C 109.5 . .
H49B C49 H49C 109.5 . .
C47 C50 H50A 109.5(3) . .
C47 C50 H50B 109.5(4) . .
H50A C50 H50B 109.5 . .
C47 C50 H50C 109.5(3) . .
H50A C50 H50C 109.5 . .
H50B C50 H50C 109.5 . .
N3 C51 C46 130.6(3) . .
N3 C51 H51 114.7(2) . .
C46 C51 H51 114.7(2) . .
C51 N3 C52 114.2(3) . .
C51 N3 Y1 122.1(2) . .
C52 N3 Y1 123.8(2) . .
C57 C52 C53 119.9(3) . .
C57 C52 N3 121.3(3) . .
C53 C52 N3 118.8(3) . .
C54 C53 C52 118.4(4) . .
C54 C53 C58 118.9(4) . .
C52 C53 C58 122.6(4) . .
C53 C54 C55 122.7(4) . .
C53 C54 H54 118.6(2) . .
C55 C54 H54 118.6(2) . .
C54 C55 C56 117.5(4) . .
C54 C55 C59 121.1(4) . .
C56 C55 C59 121.5(4) . .
C57 C56 C55 122.8(4) . .
C57 C56 H56 118.6(2) . .
C55 C56 H56 118.6(2) . .
C56 C57 C52 118.5(4) . .
C56 C57 C60 118.5(3) . .
C52 C57 C60 122.9(3) . .
C53 C58 H58A 109.5(2) . .
C53 C58 H58B 109.5(2) . .
H58A C58 H58B 109.5 . .
C53 C58 H58C 109.5(2) . .
H58A C58 H58C 109.5 . .
H58B C58 H58C 109.5 . .
C55 C59 H59A 109.5(2) . .
C55 C59 H59B 109.5(2) . .
H59A C59 H59B 109.5 . .
C55 C59 H59C 109.5(3) . .
H59A C59 H59C 109.5 . .
H59B C59 H59C 109.5 . .
C57 C60 H60A 109.5(2) . .
C57 C60 H60B 109.5(2) . .
H60A C60 H60B 109.5 . .
C57 C60 H60C 109.5(2) . .
H60A C60 H60C 109.5 . .
H60B C60 H60C 109.5 . .
C62 C61 C61 116.3(24) . 2_676
C62 C61 H61A 108.2(9) . .
C61 C61 H61A 108.2(14) 2_676 .
C62 C61 H61B 108.2(10) . .
C61 C61 H61B 108.2(12) 2_676 .
H61A C61 H61B 107.4 . .
C63 C62 C61 101.8(15) . .
C63 C62 H62A 111.4(11) . .
C61 C62 H62A 111.4(8) . .
C63 C62 H62B 111.4(9) . .
C61 C62 H62B 111.4(10) . .
H62A C62 H62B 109.3 . .
C62 C63 H63A 109.5(14) . .
C62 C63 H63B 109.5(9) . .
H63A C63 H63B 109.5 . .
C62 C63 H63C 109.5(11) . .
H63A C63 H63C 109.5 . .
H63B C63 H63C 109.5 . .

loop_
_geom_bond_atom_site_label_1
_geom_bond_atom_site_label_2
_geom_bond_distance
_geom_bond_site_symmetry_2
Y1 O3 2.157(3) .
Y1 O1 2.177(3) .
Y1 O2 2.177(2) .
Y1 N2 2.489(3) .
Y1 N3 2.525(3) .
Y1 N1 2.541(3) .
O1 C1 1.331(4) .
C1 C6 1.428(5) .
C1 C2 1.430(5) .
C2 C3 1.388(5) .
C2 C7 1.541(5) .
C3 C4 1.403(6) .
C3 H3 0.93 .
C4 C5 1.366(6) .
C4 H4 0.93 .
C5 C6 1.417(6) .
C5 H5 0.93 .
C6 C11 1.447(5) .
C7 C8 1.540(5) .
C7 C9 1.541(6) .
C7 C10 1.549(6) .
C8 H8A 0.96 .
C8 H8B 0.96 .
C8 H8C 0.96 .
C9 H9A 0.96 .
C9 H9B 0.96 .
C9 H9C 0.96 .
C10 H10A 0.96 .
C10 H10B 0.96 .
C10 H10C 0.96 .
C11 N1 1.309(5) .
C11 H11 0.93 .
N1 C12 1.462(5) .
C12 C17 1.398(5) .
C12 C13 1.401(5) .
C13 C14 1.394(6) .
C13 C18 1.517(6) .
C14 C15 1.387(6) .
C14 H14 0.93 .
C15 C16 1.383(6) .
C15 C19 1.528(6) .
C16 C17 1.389(6) .
C16 H16 0.93 .
C17 C20 1.517(6) .
C18 H18A 0.96 .
C18 H18B 0.96 .
C18 H18C 0.96 .
C19 H19A 0.96 .
C19 H19B 0.96 .
C19 H19C 0.96 .
C20 H20A 0.96 .
C20 H20B 0.96 .
C20 H20C 0.96 .
O2 C21 1.321(4) .
C21 C26 1.424(5) .
C21 C22 1.438(5) .
C22 C23 1.393(5) .
C22 C27 1.546(5) .
C23 C24 1.402(6) .
C23 H23 0.93 .
C24 C25 1.365(5) .
C24 H24 0.93 .
C25 C26 1.418(5) .
C25 H25 0.93 .
C26 C31 1.448(5) .
C27 C29 1.543(5) .
C27 C30 1.545(5) .
C27 C28 1.547(5) .
C28 H28A 0.96 .
C28 H28B 0.96 .
C28 H28C 0.96 .
C29 H29A 0.96 .
C29 H29B 0.96 .
C29 H29C 0.96 .
C30 H30A 0.96 .
C30 H30B 0.96 .
C30 H30C 0.96 .
C31 N2 1.305(4) .
C31 H31 0.93 .
N2 C32 1.474(4) .
C32 C33 1.400(5) .
C32 C37 1.403(5) .
C33 C34 1.390(5) .
C33 C38 1.514(5) .
C34 C35 1.403(5) .
C34 H34 0.93 .
C35 C36 1.392(6) .
C35 C39 1.518(6) .
C36 C37 1.407(5) .
C36 H36 0.93 .
C37 C40 1.507(5) .
C38 H38A 0.96 .
C38 H38B 0.96 .
C38 H38C 0.96 .
C39 H39A 0.96 .
C39 H39B 0.96 .
C39 H39C 0.96 .
C40 H40A 0.96 .
C40 H40B 0.96 .
C40 H40C 0.96 .
O3 C41 1.321(4) .
C41 C46 1.430(6) .
C41 C42 1.435(5) .
C42 C43 1.394(6) .
C42 C47 1.555(6) .
C43 C44 1.392(8) .
C43 H43 0.93 .
C44 C45 1.375(7) .
C44 H44 0.93 .
C45 C46 1.405(6) .
C45 H45 0.93 .
C46 C51 1.452(5) .
C47 C50 1.499(7) .
C47 C48 1.520(6) .
C47 C49 1.557(7) .
C48 H48A 0.96 .
C48 H48B 0.96 .
C48 H48C 0.96 .
C49 H49A 0.96 .
C49 H49B 0.96 .
C49 H49C 0.96 .
C50 H50A 0.96 .
C50 H50B 0.96 .
C50 H50C 0.96 .
C51 N3 1.305(5) .
C51 H51 0.93 .
N3 C52 1.459(4) .
C52 C57 1.415(5) .
C52 C53 1.422(5) .
C53 C54 1.393(5) .
C53 C58 1.509(5) .
C54 C55 1.393(6) .
C54 H54 0.93 .
C55 C56 1.394(6) .
C55 C59 1.514(5) .
C56 C57 1.392(5) .
C56 H56 0.93 .
C57 C60 1.522(5) .
C58 H58A 0.96 .
C58 H58B 0.96 .
C58 H58C 0.96 .
C59 H59A 0.96 .
C59 H59B 0.96 .
C59 H59C 0.96 .
C60 H60A 0.96 .
C60 H60B 0.96 .
C60 H60C 0.96 .
C61 C62 1.39(2) .
C61 C61 1.41(3) 2_676
C61 H61A 0.97 .
C61 H61B 0.97 .
C62 C63 1.30(2) .
C62 H62A 0.97 .
C62 H62B 0.97 .
C63 H63A 0.96 .
C63 H63B 0.96 .
C63 H63C 0.96 .
